data_2232728
loop_
_publ_author_name
'Fun, Hoong-Kun'
'Hemamalini, Madhukar'
'Hazra, Anita'
'Goswami, Shyamaprosad'

_publ_section_title
;
 Ethyl 7-pivaloylamino-1,8-naphthyridine-2-carboxylate sesquihydrate
;
_journal_coeditor_code HB6505
_journal_issue 12
_journal_name_full 'Acta Crystallographica Section E'
_journal_page_first o3415
_journal_paper_doi 10.1107/S160053681104921X
_journal_volume 67
_journal_year 2011
_chemical_formula_iupac 'C16 H19 N3 O3, 1.5H2 O'
_chemical_formula_moiety 'C16 H19 N3 O3, 1.5(H2 O)'
_chemical_formula_sum 'C32 H44 N6 O9'
_chemical_formula_weight 656.73
_chemical_name_systematic
;
Ethyl 7-pivaloylamino-1,8-naphthyridine-2-carboxylate sesquihydrate
;
_space_group_IT_number 15
_symmetry_cell_setting monoclinic
_symmetry_space_group_name_Hall '-C 2yc'
_symmetry_space_group_name_H-M 'C 1 2/c 1'
_atom_sites_solution_hydrogens geom
_atom_sites_solution_primary direct
_atom_sites_solution_secondary difmap
_audit_creation_method SHELXL-97
_cell_angle_alpha 90.00
_cell_angle_beta 120.0090(10)
_cell_angle_gamma 90.00
_cell_formula_units_Z 4
_cell_length_a 30.7759(7)
_cell_length_b 7.2406(2)
_cell_length_c 16.9271(4)
_cell_measurement_reflns_used 6305
_cell_measurement_temperature 100.00(10)
_cell_measurement_theta_max 33.49
_cell_measurement_theta_min 2.92
_cell_volume 3266.32(14)
_computing_cell_refinement 'SAINT (Bruker, 2009)'
_computing_data_collection 'APEX2 (Bruker, 2009)'
_computing_data_reduction 'SAINT (Bruker, 2009)'
_computing_molecular_graphics 'SHELXTL (Sheldrick, 2008)'
_computing_publication_material 'SHELXTL (Sheldrick, 2008) and PLATON (Spek, 2009)'
_computing_structure_refinement 'SHELXTL (Sheldrick, 2008)'
_computing_structure_solution 'SHELXTL (Sheldrick, 2008)'
_diffrn_ambient_temperature 100.00(10)
_diffrn_measured_fraction_theta_full 0.998
_diffrn_measured_fraction_theta_max 0.998
_diffrn_measurement_device_type 'Bruker SMART APEXII CCD'
_diffrn_measurement_method '\f and \w scans'
_diffrn_radiation_monochromator graphite
_diffrn_radiation_source 'fine-focus sealed tube'
_diffrn_radiation_type MoK\a
_diffrn_radiation_wavelength 0.71073
_diffrn_reflns_av_R_equivalents 0.0296
_diffrn_reflns_av_sigmaI/netI 0.0243
_diffrn_reflns_limit_h_max 39
_diffrn_reflns_limit_h_min -39
_diffrn_reflns_limit_k_max 9
_diffrn_reflns_limit_k_min -9
_diffrn_reflns_limit_l_max 21
_diffrn_reflns_limit_l_min -21
_diffrn_reflns_number 16624
_diffrn_reflns_theta_full 27.49
_diffrn_reflns_theta_max 27.49
_diffrn_reflns_theta_min 2.92
_diffrn_standards_number 0
_exptl_absorpt_coefficient_mu 0.099
_exptl_absorpt_correction_T_max 0.9771
_exptl_absorpt_correction_T_min 0.9604
_exptl_absorpt_correction_type multi-scan
_exptl_absorpt_process_details '(SADABS; Bruker, 2009)'
_exptl_crystal_colour colourless
_exptl_crystal_density_diffrn 1.335
_exptl_crystal_density_method 'not measured'
_exptl_crystal_description block
_exptl_crystal_F_000 1400
_exptl_crystal_size_max 0.41
_exptl_crystal_size_mid 0.31
_exptl_crystal_size_min 0.24
_refine_diff_density_max 0.341
_refine_diff_density_min -0.232
_refine_ls_extinction_method none
_refine_ls_goodness_of_fit_ref 1.037
_refine_ls_hydrogen_treatment constr
_refine_ls_matrix_type full
_refine_ls_number_parameters 228
_refine_ls_number_reflns 3753
_refine_ls_number_restraints 0
_refine_ls_restrained_S_all 1.037
_refine_ls_R_factor_all 0.0479
_refine_ls_R_factor_gt 0.0387
_refine_ls_shift/su_max_lt 0.001
_refine_ls_shift/su_mean 0.000
_refine_ls_structure_factor_coef Fsqd
_refine_ls_weighting_details 'calc w=1/[\s^2^(Fo^2^)+(0.0531P)^2^+2.3589P] where P=(Fo^2^+2Fc^2^)/3'
_refine_ls_weighting_scheme calc
_refine_ls_wR_factor_gt 0.1015
_refine_ls_wR_factor_ref 0.1083
_reflns_number_gt 3156
_reflns_number_total 3753
_reflns_threshold_expression I>2\s(I)
_cod_data_source_file hb6505.cif
_cod_data_source_block I
_cod_original_sg_symbol_H-M 'C 2/c'
_cod_database_code 2232728
_cod_database_fobs_code 2232728

loop_
_symmetry_equiv_pos_as_xyz
'x, y, z'
'-x, y, -z+1/2'
'x+1/2, y+1/2, z'
'-x+1/2, y+1/2, -z+1/2'
'-x, -y, -z'
'x, -y, z-1/2'
'-x+1/2, -y+1/2, -z'
'x+1/2, -y+1/2, z-1/2'

loop_
_atom_site_type_symbol
_atom_site_label
_atom_site_fract_x
_atom_site_fract_y
_atom_site_fract_z
_atom_site_U_iso_or_equiv
_atom_site_adp_type
_atom_site_calc_flag
_atom_site_refinement_flags
_atom_site_occupancy
_atom_site_symmetry_multiplicity
_atom_site_disorder_assembly
_atom_site_disorder_group
O O1 0.16006(3) 0.48093(13) 0.67950(6) 0.0212(2) Uani d . 1 1 . .
O O2 0.14079(3) 0.47791(13) 0.53237(6) 0.0232(2) Uani d . 1 1 . .
O O3 -0.17328(4) -0.00262(19) 0.24944(7) 0.0422(3) Uani d . 1 1 . .
N N1 -0.02737(4) 0.20833(14) 0.37662(7) 0.0172(2) Uani d . 1 1 . .
N N2 0.04907(4) 0.32379(14) 0.48603(7) 0.0166(2) Uani d . 1 1 . .
N N3 -0.10204(4) 0.10828(17) 0.25947(7) 0.0245(3) Uani d . 1 1 . .
H H1N3 -0.0879 0.1349 0.2290 0.029 Uiso d R 1 1 . .
C C1 0.00362(4) 0.25427(15) 0.46599(8) 0.0154(2) Uani d . 1 1 . .
C C2 -0.07277(4) 0.14680(16) 0.35245(8) 0.0173(2) Uani d . 1 1 . .
C C3 -0.09081(4) 0.12125(17) 0.41469(8) 0.0186(2) Uani d . 1 1 . .
H H3A -0.1231 0.0774 0.3947 0.022 Uiso calc R 1 1 . .
C C4 -0.05950(4) 0.16280(17) 0.50400(8) 0.0186(2) Uani d . 1 1 . .
H H4A -0.0701 0.1455 0.5462 0.022 Uiso calc R 1 1 . .
C C5 -0.01072(4) 0.23240(16) 0.53302(8) 0.0161(2) Uani d . 1 1 . .
C C6 0.02364(4) 0.28315(17) 0.62367(8) 0.0187(2) Uani d . 1 1 . .
H H6A 0.0154 0.2698 0.6693 0.022 Uiso calc R 1 1 . .
C C7 0.06941(4) 0.35249(16) 0.64349(8) 0.0182(2) Uani d . 1 1 . .
H H7A 0.0928 0.3873 0.7027 0.022 Uiso calc R 1 1 . .
C C8 0.08024(4) 0.36993(15) 0.57230(8) 0.0160(2) Uani d . 1 1 . .
C C9 0.12989(4) 0.44831(16) 0.59031(8) 0.0171(2) Uani d . 1 1 . .
C C10 0.20924(4) 0.55545(19) 0.70542(9) 0.0232(3) Uani d . 1 1 . .
H H10A 0.2061 0.6797 0.6817 0.028 Uiso calc R 1 1 . .
H H10B 0.2258 0.4789 0.6813 0.028 Uiso calc R 1 1 . .
C C11 0.23881(5) 0.5572(2) 0.80776(9) 0.0268(3) Uani d . 1 1 . .
H H11A 0.2718 0.6046 0.8277 0.040 Uiso calc R 1 1 . .
H H11B 0.2413 0.4337 0.8303 0.040 Uiso calc R 1 1 . .
H H11C 0.2222 0.6343 0.8307 0.040 Uiso calc R 1 1 . .
C C12 -0.14904(4) 0.03205(16) 0.21292(8) 0.0180(2) Uani d . 1 1 . .
C C13 -0.16825(4) -0.01579(17) 0.11242(8) 0.0194(3) Uani d . 1 1 . .
C C14 -0.14824(5) -0.20988(19) 0.11108(9) 0.0266(3) Uani d . 1 1 . .
H H14A -0.1603 -0.2964 0.1386 0.040 Uiso calc R 1 1 . .
H H14B -0.1122 -0.2084 0.1447 0.040 Uiso calc R 1 1 . .
H H14C -0.1597 -0.2459 0.0492 0.040 Uiso calc R 1 1 . .
C C15 -0.15098(5) 0.1224(2) 0.06522(9) 0.0285(3) Uani d . 1 1 . .
H H15A -0.1599 0.2452 0.0732 0.043 Uiso calc R 1 1 . .
H H15B -0.1669 0.0943 0.0013 0.043 Uiso calc R 1 1 . .
H H15C -0.1152 0.1144 0.0916 0.043 Uiso calc R 1 1 . .
C C16 -0.22570(5) -0.02054(19) 0.06234(9) 0.0243(3) Uani d . 1 1 . .
H H16A -0.2382 0.0996 0.0645 0.037 Uiso calc R 1 1 . .
H H16B -0.2366 -0.1086 0.0912 0.037 Uiso calc R 1 1 . .
H H16C -0.2383 -0.0557 -0.0001 0.037 Uiso calc R 1 1 . .
O O1WB 0.05785(9) 0.3977(4) 0.31552(15) 0.0289(7) Uani d P 0.502(5) 1 A 1
H H1WB 0.0755 0.4935 0.3217 0.035 Uiso d PR 0.502(5) 1 A 1
H H2WB 0.0480 0.3869 0.3546 0.035 Uiso d PR 0.502(5) 1 A 1
O O1WA 0.04715(6) 0.4721(2) 0.32308(11) 0.0310(7) Uani d P 0.498(5) 1 A 2
H H1WA 0.0227 0.4263 0.2743 0.037 Uiso d PR 0.498(5) 1 A 2
H H2WA 0.0604 0.4032 0.3761 0.037 Uiso d PR 0.498(5) 1 A 2
O O2W -0.01311(6) 0.0366(2) 0.23101(11) 0.0245(5) Uani d PR 0.50 1 . .
H H1W2 -0.0004 0.0990 0.2065 0.029 Uiso d R 1 1 . .

loop_
_atom_site_aniso_label
_atom_site_aniso_U_11
_atom_site_aniso_U_22
_atom_site_aniso_U_33
_atom_site_aniso_U_12
_atom_site_aniso_U_13
_atom_site_aniso_U_23
O1 0.0167(4) 0.0275(5) 0.0172(4) -0.0053(3) 0.0067(4) -0.0017(4)
O2 0.0228(4) 0.0271(5) 0.0213(5) -0.0056(4) 0.0122(4) -0.0029(4)
O3 0.0269(5) 0.0798(9) 0.0222(5) -0.0244(5) 0.0140(4) -0.0140(5)
N1 0.0174(5) 0.0176(5) 0.0162(5) -0.0011(4) 0.0081(4) -0.0005(4)
N2 0.0170(5) 0.0149(5) 0.0173(5) -0.0006(4) 0.0081(4) -0.0004(4)
N3 0.0195(5) 0.0393(7) 0.0165(5) -0.0083(5) 0.0104(4) -0.0046(5)
C1 0.0174(5) 0.0120(5) 0.0167(6) 0.0013(4) 0.0084(5) 0.0010(4)
C2 0.0178(5) 0.0163(5) 0.0172(6) 0.0003(4) 0.0082(5) -0.0010(5)
C3 0.0164(5) 0.0189(6) 0.0218(6) -0.0005(4) 0.0104(5) -0.0006(5)
C4 0.0202(6) 0.0192(6) 0.0199(6) -0.0002(5) 0.0126(5) 0.0005(5)
C5 0.0174(5) 0.0143(5) 0.0171(6) 0.0013(4) 0.0089(5) 0.0004(4)
C6 0.0220(6) 0.0196(6) 0.0160(6) 0.0004(5) 0.0107(5) 0.0005(5)
C7 0.0189(5) 0.0176(6) 0.0153(6) 0.0000(4) 0.0065(5) -0.0006(5)
C8 0.0172(5) 0.0119(5) 0.0176(6) 0.0013(4) 0.0077(5) 0.0004(4)
C9 0.0188(5) 0.0134(5) 0.0181(6) 0.0006(4) 0.0084(5) -0.0004(4)
C10 0.0164(6) 0.0280(7) 0.0234(7) -0.0057(5) 0.0085(5) -0.0015(5)
C11 0.0202(6) 0.0318(7) 0.0237(7) -0.0012(5) 0.0074(5) -0.0044(6)
C12 0.0157(5) 0.0180(6) 0.0180(6) 0.0006(4) 0.0066(5) -0.0008(5)
C13 0.0180(6) 0.0212(6) 0.0177(6) -0.0023(5) 0.0080(5) -0.0019(5)
C14 0.0286(7) 0.0278(7) 0.0238(7) 0.0021(5) 0.0134(6) -0.0053(5)
C15 0.0275(7) 0.0350(8) 0.0178(6) -0.0094(6) 0.0075(5) 0.0013(5)
C16 0.0180(6) 0.0298(7) 0.0205(6) -0.0023(5) 0.0061(5) -0.0036(5)
O1WB 0.0291(12) 0.0366(15) 0.0210(11) 0.0019(10) 0.0126(9) 0.0000(10)
O1WA 0.0325(13) 0.0350(16) 0.0315(12) -0.0090(11) 0.0204(10) -0.0005(11)
O2W 0.0314(13) 0.0251(8) 0.0243(14) -0.0066(7) 0.0193(11) -0.0056(7)

loop_
_atom_type_symbol
_atom_type_description
_atom_type_scat_dispersion_real
_atom_type_scat_dispersion_imag
_atom_type_scat_source
C C 0.0033 0.0016 'International Tables Vol C Tables 4.2.6.8 and 6.1.1.4'
H H 0.0000 0.0000 'International Tables Vol C Tables 4.2.6.8 and 6.1.1.4'
N N 0.0061 0.0033 'International Tables Vol C Tables 4.2.6.8 and 6.1.1.4'
O O 0.0106 0.0060 'International Tables Vol C Tables 4.2.6.8 and 6.1.1.4'

loop_
_geom_angle_atom_site_label_1
_geom_angle_atom_site_label_2
_geom_angle_atom_site_label_3
_geom_angle_site_symmetry_1
_geom_angle
C9 O1 C10 . 115.85(9)
C2 N1 C1 . 118.01(10)
C8 N2 C1 . 117.02(10)
C12 N3 C2 . 129.00(10)
C12 N3 H1N3 . 117.2
C2 N3 H1N3 . 113.8
N2 C1 N1 . 115.32(10)
N2 C1 C5 . 122.34(11)
N1 C1 C5 . 122.34(10)
N1 C2 N3 . 113.75(10)
N1 C2 C3 . 123.82(11)
N3 C2 C3 . 122.44(10)
C4 C3 C2 . 118.10(10)
C4 C3 H3A . 121.0
C2 C3 H3A . 121.0
C3 C4 C5 . 120.18(11)
C3 C4 H4A . 119.9
C5 C4 H4A . 119.9
C6 C5 C1 . 118.57(10)
C6 C5 C4 . 123.90(11)
C1 C5 C4 . 117.52(11)
C7 C6 C5 . 118.82(11)
C7 C6 H6A . 120.6
C5 C6 H6A . 120.6
C6 C7 C8 . 118.56(11)
C6 C7 H7A . 120.7
C8 C7 H7A . 120.7
N2 C8 C7 . 124.68(10)
N2 C8 C9 . 114.68(10)
C7 C8 C9 . 120.63(11)
O2 C9 O1 . 124.63(11)
O2 C9 C8 . 124.61(11)
O1 C9 C8 . 110.76(10)
O1 C10 C11 . 106.88(10)
O1 C10 H10A . 110.3
C11 C10 H10A . 110.3
O1 C10 H10B . 110.3
C11 C10 H10B . 110.3
H10A C10 H10B . 108.6
C10 C11 H11A . 109.5
C10 C11 H11B . 109.5
H11A C11 H11B . 109.5
C10 C11 H11C . 109.5
H11A C11 H11C . 109.5
H11B C11 H11C . 109.5
O3 C12 N3 . 122.22(12)
O3 C12 C13 . 121.68(11)
N3 C12 C13 . 116.03(10)
C16 C13 C15 . 109.37(11)
C16 C13 C12 . 108.45(10)
C15 C13 C12 . 112.87(10)
C16 C13 C14 . 109.33(10)
C15 C13 C14 . 110.05(11)
C12 C13 C14 . 106.69(10)
C13 C14 H14A . 109.5
C13 C14 H14B . 109.5
H14A C14 H14B . 109.5
C13 C14 H14C . 109.5
H14A C14 H14C . 109.5
H14B C14 H14C . 109.5
C13 C15 H15A . 109.5
C13 C15 H15B . 109.5
H15A C15 H15B . 109.5
C13 C15 H15C . 109.5
H15A C15 H15C . 109.5
H15B C15 H15C . 109.5
C13 C16 H16A . 109.5
C13 C16 H16B . 109.5
H16A C16 H16B . 109.5
C13 C16 H16C . 109.5
H16A C16 H16C . 109.5
H16B C16 H16C . 109.5
H1WB O1WB H2WB . 115.4
H1WB O1WB H1WA . 109.0
H2WB O1WB H1WA . 83.0
H1WB O1WB H2WA . 97.1
H1WA O1WB H2WA . 102.7
H1WB O1WA H2WB . 116.1
H1WB O1WA H1WA . 115.9
H2WB O1WA H1WA . 93.6
H1WB O1WA H2WA . 98.9
H1WA O1WA H2WA . 118.4
O2W O2W H1W2 2 81.5

loop_
_geom_bond_atom_site_label_1
_geom_bond_atom_site_label_2
_geom_bond_site_symmetry_2
_geom_bond_distance
O1 C9 . 1.3397(15)
O1 C10 . 1.4527(14)
O2 C9 . 1.2038(15)
O3 C12 . 1.2097(15)
N1 C2 . 1.3213(15)
N1 C1 . 1.3659(15)
N2 C8 . 1.3278(15)
N2 C1 . 1.3604(15)
N3 C12 . 1.3703(15)
N3 C2 . 1.3958(15)
N3 H1N3 . 0.8462
C1 C5 . 1.4170(16)
C2 C3 . 1.4275(16)
C3 C4 . 1.3592(17)
C3 H3A . 0.9300
C4 C5 . 1.4182(16)
C4 H4A . 0.9300
C5 C6 . 1.4089(17)
C6 C7 . 1.3698(16)
C6 H6A . 0.9300
C7 C8 . 1.4073(16)
C7 H7A . 0.9300
C8 C9 . 1.5114(16)
C10 C11 . 1.5008(18)
C10 H10A . 0.9700
C10 H10B . 0.9700
C11 H11A . 0.9600
C11 H11B . 0.9600
C11 H11C . 0.9600
C12 C13 . 1.5353(17)
C13 C16 . 1.5319(17)
C13 C15 . 1.5321(17)
C13 C14 . 1.5392(18)
C14 H14A . 0.9600
C14 H14B . 0.9600
C14 H14C . 0.9600
C15 H15A . 0.9600
C15 H15B . 0.9600
C15 H15C . 0.9600
C16 H16A . 0.9600
C16 H16B . 0.9600
C16 H16C . 0.9600
O1WB H1WB . 0.8550
O1WB H2WB . 0.8586
O1WB H1WA . 0.9712
O1WB H2WA . 0.9888
O1WA H1WB . 0.8984
O1WA H2WB . 0.8078
O1WA H1WA . 0.8576
O1WA H2WA . 0.9243
O2W O2W 2 0.739(3)
O2W H1W2 . 0.8319

loop_
_geom_hbond_atom_site_label_D
_geom_hbond_atom_site_label_H
_geom_hbond_atom_site_label_A
_geom_hbond_site_symmetry_A
_geom_hbond_distance_DH
_geom_hbond_distance_HA
_geom_hbond_distance_DA
_geom_hbond_angle_DHA
_geom_hbond_publ_flag
N3 H1N3 O2W . 0.85 2.39 3.051(2) 135 yes
N3 H1N3 O1WB 2_555 0.85 2.40 3.095(3) 140 yes
O1WB H2WB N2 . 0.86 2.26 3.077(3) 160 yes
O2W H1W2 N1 2_555 0.83 2.13 2.948(2) 167 yes
C3 H3A O3 . 0.93 2.23 2.8230(17) 121 yes

loop_
_geom_torsion_atom_site_label_1
_geom_torsion_atom_site_label_2
_geom_torsion_atom_site_label_3
_geom_torsion_atom_site_label_4
_geom_torsion
C8 N2 C1 N1 -179.96(10)
C8 N2 C1 C5 0.51(16)
C2 N1 C1 N2 -177.43(10)
C2 N1 C1 C5 2.10(17)
C1 N1 C2 N3 178.37(10)
C1 N1 C2 C3 -1.63(17)
C12 N3 C2 N1 175.30(12)
C12 N3 C2 C3 -4.7(2)
N1 C2 C3 C4 0.06(18)
N3 C2 C3 C4 -179.94(11)
C2 C3 C4 C5 1.06(18)
N2 C1 C5 C6 -0.57(17)
N1 C1 C5 C6 179.93(10)
N2 C1 C5 C4 178.48(10)
N1 C1 C5 C4 -1.02(17)
C3 C4 C5 C6 178.40(12)
C3 C4 C5 C1 -0.60(17)
C1 C5 C6 C7 0.34(17)
C4 C5 C6 C7 -178.65(11)
C5 C6 C7 C8 -0.08(17)
C1 N2 C8 C7 -0.23(17)
C1 N2 C8 C9 -179.34(10)
C6 C7 C8 N2 0.02(18)
C6 C7 C8 C9 179.08(10)
C10 O1 C9 O2 -0.67(17)
C10 O1 C9 C8 179.55(9)
N2 C8 C9 O2 3.82(17)
C7 C8 C9 O2 -175.33(12)
N2 C8 C9 O1 -176.40(10)
C7 C8 C9 O1 4.45(15)
C9 O1 C10 C11 -172.58(10)
C2 N3 C12 O3 4.9(2)
C2 N3 C12 C13 -172.27(12)
O3 C12 C13 C16 26.19(17)
N3 C12 C13 C16 -156.66(11)
O3 C12 C13 C15 147.54(14)
N3 C12 C13 C15 -35.32(15)
O3 C12 C13 C14 -91.47(15)
N3 C12 C13 C14 85.68(13)
